data_2207901
loop_
_publ_author_name
'Yi-Hang Wen'
'Qi-Wei Zhang'

_publ_section_title
(1,4-Diazacycloheptane-\k^2^<i>N</i>,<i>N</i>')(2-thioxo-1,3-dithiole-4,5-dithiolato-\k^2^<i>S</i>^4^,<i>S</i>^5^)nickel(II)
_journal_coeditor_code SU6245
_journal_issue 1
_journal_name_full 'Acta Crystallographica Section E'
_journal_page_first m42
_journal_page_last m44
_journal_paper_doi 10.1107/S1600536805039632
_journal_volume 62
_journal_year 2006
_chemical_formula_iupac '[Ni (C3 S5) (C5 H12 N2)]'
_chemical_formula_moiety 'C8 H12 N2 Ni S5'
_chemical_formula_sum 'C8 H12 N2 Ni S5'
_chemical_formula_weight 355.21
_chemical_name_systematic
;
(1,4-Diazacycloheptane-\k^2^N,N')(2-thioxo-1,3-dithiole-4,5-dithiolato-
\k^2^S^4^,S^5^)nickel(II)
;
_space_group_IT_number 2
_symmetry_cell_setting triclinic
_symmetry_space_group_name_Hall '-P 1'
_symmetry_space_group_name_H-M 'P -1'
_atom_sites_solution_hydrogens geom
_atom_sites_solution_primary direct
_atom_sites_solution_secondary difmap
_audit_creation_method SHELXL-97
_cell_angle_alpha 65.20(3)
_cell_angle_beta 82.81(3)
_cell_angle_gamma 80.64(3)
_cell_formula_units_Z 4
_cell_length_a 9.3290(19)
_cell_length_b 11.997(2)
_cell_length_c 13.169(3)
_cell_measurement_reflns_used 2987
_cell_measurement_temperature 293(2)
_cell_measurement_theta_max 27.38
_cell_measurement_theta_min 1.71
_cell_volume 1317.5(6)
_computing_cell_refinement RAPID-AUTO
_computing_data_collection 'RAPID-AUTO (Rigaku, 1998)'
_computing_data_reduction 'CrystalStructure (Rigaku/MSC, 2002)'
_computing_molecular_graphics 'SHELXTL (Bruker, 2002)'
_computing_publication_material SHELXTL
_computing_structure_refinement 'SHELXL97 (Sheldrick, 1997)'
_computing_structure_solution 'SHELXS97 (Sheldrick, 1997)'
_diffrn_ambient_temperature 293(2)
_diffrn_measured_fraction_theta_full 0.985
_diffrn_measured_fraction_theta_max 0.985
_diffrn_measurement_device_type 'Bruker P4'
_diffrn_measurement_method \w
_diffrn_radiation_monochromator graphite
_diffrn_radiation_source 'fine-focus sealed tube'
_diffrn_radiation_type MoK\a
_diffrn_radiation_wavelength 0.71073
_diffrn_reflns_av_R_equivalents 0.0198
_diffrn_reflns_av_sigmaI/netI 0.0421
_diffrn_reflns_limit_h_max 12
_diffrn_reflns_limit_h_min -12
_diffrn_reflns_limit_k_max 15
_diffrn_reflns_limit_k_min -15
_diffrn_reflns_limit_l_max 16
_diffrn_reflns_limit_l_min -17
_diffrn_reflns_number 9484
_diffrn_reflns_theta_full 27.38
_diffrn_reflns_theta_max 27.38
_diffrn_reflns_theta_min 1.71
_diffrn_standards_decay_% 0
_diffrn_standards_interval_count 0
_diffrn_standards_interval_time 0
_diffrn_standards_number 0
_exptl_absorpt_coefficient_mu 2.237
_exptl_absorpt_correction_T_max 0.639
_exptl_absorpt_correction_T_min 0.590
_exptl_absorpt_correction_type multi-scan
_exptl_absorpt_process_details '(SADABS; Sheldrick, 1996)'
_exptl_crystal_colour red
_exptl_crystal_density_diffrn 1.791
_exptl_crystal_density_method 'not measured'
_exptl_crystal_description block
_exptl_crystal_F_000 728
_exptl_crystal_size_max 0.30
_exptl_crystal_size_mid 0.20
_exptl_crystal_size_min 0.20
_refine_diff_density_max 0.524
_refine_diff_density_min -0.428
_refine_ls_extinction_method none
_refine_ls_goodness_of_fit_ref 1.014
_refine_ls_hydrogen_treatment constr
_refine_ls_matrix_type full
_refine_ls_number_parameters 301
_refine_ls_number_reflns 5887
_refine_ls_number_restraints 4
_refine_ls_restrained_S_all 1.015
_refine_ls_R_factor_gt 0.0265
_refine_ls_shift/su_max 0.000
_refine_ls_shift/su_mean 0.000
_refine_ls_structure_factor_coef Fsqd
_refine_ls_weighting_details 'calc w=1/[\s^2^(Fo^2^)+(0.0378P)^2^] where P=(Fo^2^+2Fc^2^)/3'
_refine_ls_weighting_scheme calc
_refine_ls_wR_factor_gt 0.0585
_refine_ls_wR_factor_ref 0.0743
_reflns_number_gt 4265
_reflns_number_total 5887
_reflns_threshold_expression I>2\s(I)
_cod_data_source_file su6245.cif
_cod_data_source_block I
_cod_depositor_comments
;
The following automatic conversions were performed:
'_symmetry_cell_setting' value 'Triclinic' changed to 'triclinic'
according to '/home/saulius/struct/CIF-dictionaries/cif_core.dic'
dictionary named 'cif_core.dic' version 2.4.1 from 2010-06-29.

Automatic conversion script
Id: cif_fix_enum 1527 2010-12-29 10:47:43Z saulius 

The following automatic conversions were performed:

'_symmetry_cell_setting' value 'Triclinic' changed to 'triclinic'
according to /home/saulius/struct/CIF-dictionaries/cif_core.dic
dictionary named 'cif_core.dic' version 2.4.1 from 2010-06-29.

Automatic conversion script
Id: cif_fix_values 1715 2011-07-08 13:25:40Z adriana 
;
_cod_database_code 2207901
_cod_database_fobs_code 2207901

loop_
_symmetry_equiv_pos_as_xyz
'x, y, z'
'-x, -y, -z'

loop_
_atom_site_label
_atom_site_fract_x
_atom_site_fract_y
_atom_site_fract_z
_atom_site_U_iso_or_equiv
_atom_site_adp_type
_atom_site_calc_flag
_atom_site_refinement_flags
_atom_site_occupancy
_atom_site_type_symbol
Ni1 0.28221(4) 0.35966(3) 0.02695(3) 0.02540(9) Uani d . 1 Ni
Ni2 0.18867(4) -0.12528(3) 0.22792(3) 0.02956(10) Uani d . 1 Ni
S1 0.21954(9) 0.32388(8) 0.58366(7) 0.0470(2) Uani d . 1 S
S2 0.12592(8) 0.43815(7) 0.34988(6) 0.03972(18) Uani d . 1 S
S3 0.33703(9) 0.22243(7) 0.41434(6) 0.03761(18) Uani d . 1 S
S4 0.14265(8) 0.46469(7) 0.10773(6) 0.03833(18) Uani d . 1 S
S5 0.37647(8) 0.22801(6) 0.18001(6) 0.03326(17) Uani d . 1 S
S6 0.25533(12) -0.10177(9) -0.32469(7) 0.0633(3) Uani d . 1 S
S7 0.11334(10) -0.18811(8) -0.09236(7) 0.0504(2) Uani d . 1 S
S8 0.32194(10) -0.01696(7) -0.15685(6) 0.0429(2) Uani d . 1 S
S9 0.07658(9) -0.20743(8) 0.14839(7) 0.0428(2) Uani d . 1 S
S10 0.31138(9) -0.02221(7) 0.07684(6) 0.03986(19) Uani d . 1 S
N1 0.4006(3) 0.2830(2) -0.06304(19) 0.0301(5) Uani d D 1 N
H1 0.436(3) 0.2065(17) -0.022(2) 0.036 Uiso d D 1 H
N2 0.2284(3) 0.4764(2) -0.12021(19) 0.0293(5) Uani d D 1 N
H2 0.155(2) 0.530(2) -0.122(2) 0.035 Uiso d D 1 H
N3 0.1117(3) -0.2232(2) 0.3770(2) 0.0355(6) Uani d D 1 N
H3 0.046(3) -0.269(2) 0.380(3) 0.043 Uiso d D 1 H
N4 0.2711(3) -0.0572(2) 0.3139(2) 0.0353(6) Uani d D 1 N
H4 0.301(3) 0.0167(18) 0.273(2) 0.042 Uiso d D 1 H
C1 0.2273(3) 0.3275(3) 0.4553(2) 0.0337(6) Uani d . 1 C
C2 0.1904(3) 0.3859(3) 0.2457(2) 0.0310(6) Uani d . 1 C
C3 0.2904(3) 0.2849(2) 0.2763(2) 0.0290(6) Uani d . 1 C
C4 0.5258(3) 0.3533(3) -0.1168(3) 0.0454(8) Uani d . 1 C
H4A 0.5964 0.3063 -0.1489 0.055 Uiso calc R 1 H
H4B 0.5725 0.3644 -0.0604 0.055 Uiso calc R 1 H
C5 0.4798(3) 0.4779(3) -0.2072(3) 0.0545(9) Uani d . 1 C
H5A 0.4570 0.4661 -0.2716 0.065 Uiso calc R 1 H
H5B 0.5614 0.5258 -0.2301 0.065 Uiso calc R 1 H
C6 0.3499(4) 0.5522(3) -0.1742(3) 0.0456(8) Uani d . 1 C
H6A 0.3787 0.5821 -0.1227 0.055 Uiso calc R 1 H
H6B 0.3170 0.6234 -0.2404 0.055 Uiso calc R 1 H
C7 0.2001(3) 0.4047(3) -0.1815(2) 0.0354(7) Uani d . 1 C
H7A 0.2148 0.4523 -0.2616 0.042 Uiso calc R 1 H
H7B 0.1002 0.3863 -0.1652 0.042 Uiso calc R 1 H
C8 0.3049(3) 0.2842(2) -0.1448(2) 0.0358(7) Uani d . 1 C
H8A 0.2502 0.2138 -0.1109 0.043 Uiso calc R 1 H
H8B 0.3629 0.2788 -0.2094 0.043 Uiso calc R 1 H
C9 0.2298(4) -0.1017(3) -0.1974(3) 0.0426(8) Uani d . 1 C
C10 0.1541(3) -0.1472(3) 0.0123(2) 0.0347(7) Uani d . 1 C
C11 0.2522(3) -0.0677(2) -0.0181(2) 0.0312(6) Uani d . 1 C
C12 0.2316(4) -0.3167(3) 0.4369(3) 0.0471(8) Uani d . 1 C
H12A 0.2767 -0.3596 0.3906 0.057 Uiso calc R 1 H
H12B 0.1915 -0.3772 0.5057 0.057 Uiso calc R 1 H
C13 0.3455(4) -0.2608(3) 0.4643(3) 0.0617(10) Uani d . 1 C
H13A 0.3095 -0.2459 0.5305 0.074 Uiso calc R 1 H
H13B 0.4308 -0.3218 0.4843 0.074 Uiso calc R 1 H
C14 0.3929(4) -0.1441(3) 0.3773(3) 0.0492(8) Uani d . 1 C
H14A 0.4649 -0.1635 0.3253 0.059 Uiso calc R 1 H
H14B 0.4390 -0.1040 0.4127 0.059 Uiso calc R 1 H
C15 0.1477(4) -0.0311(3) 0.3859(3) 0.0465(8) Uani d . 1 C
H15A 0.0897 0.0459 0.3431 0.056 Uiso calc R 1 H
H15B 0.1839 -0.0226 0.4480 0.056 Uiso calc R 1 H
C16 0.0545(4) -0.1369(3) 0.4304(3) 0.0455(8) Uani d . 1 C
H16A 0.0580 -0.1797 0.5111 0.055 Uiso calc R 1 H
H16B -0.0460 -0.1050 0.4129 0.055 Uiso calc R 1 H

loop_
_atom_site_aniso_label
_atom_site_aniso_U_11
_atom_site_aniso_U_22
_atom_site_aniso_U_33
_atom_site_aniso_U_12
_atom_site_aniso_U_13
_atom_site_aniso_U_23
Ni1 0.02730(19) 0.02911(18) 0.02124(19) -0.00141(14) -0.00280(14) -0.01208(14)
Ni2 0.0347(2) 0.03321(19) 0.02305(19) -0.01038(15) 0.00127(16) -0.01235(15)
S1 0.0500(5) 0.0719(6) 0.0274(4) -0.0115(4) -0.0022(4) -0.0270(4)
S2 0.0372(4) 0.0565(5) 0.0297(4) 0.0039(4) -0.0032(3) -0.0248(4)
S3 0.0496(5) 0.0386(4) 0.0241(4) -0.0022(3) -0.0086(3) -0.0116(3)
S4 0.0362(4) 0.0519(4) 0.0263(4) 0.0127(3) -0.0082(3) -0.0202(3)
S5 0.0449(4) 0.0293(3) 0.0256(4) 0.0024(3) -0.0064(3) -0.0126(3)
S6 0.0977(8) 0.0626(5) 0.0322(5) 0.0167(5) -0.0190(5) -0.0272(4)
S7 0.0633(6) 0.0603(5) 0.0390(5) -0.0130(4) -0.0122(4) -0.0269(4)
S8 0.0633(5) 0.0391(4) 0.0261(4) -0.0062(4) 0.0040(4) -0.0150(3)
S9 0.0438(5) 0.0592(5) 0.0339(4) -0.0249(4) 0.0023(4) -0.0220(4)
S10 0.0584(5) 0.0412(4) 0.0257(4) -0.0233(4) 0.0067(4) -0.0156(3)
N1 0.0350(13) 0.0286(11) 0.0270(13) 0.0030(10) -0.0080(10) -0.0126(10)
N2 0.0303(13) 0.0305(12) 0.0288(13) 0.0041(10) -0.0056(10) -0.0154(10)
N3 0.0366(14) 0.0417(14) 0.0298(14) -0.0141(11) 0.0031(11) -0.0142(11)
N4 0.0505(16) 0.0322(12) 0.0251(13) -0.0150(12) 0.0002(12) -0.0105(10)
C1 0.0359(16) 0.0467(16) 0.0242(15) -0.0150(13) 0.0007(13) -0.0170(13)
C2 0.0289(15) 0.0431(16) 0.0257(15) -0.0065(13) 0.0001(12) -0.0184(12)
C3 0.0348(15) 0.0319(14) 0.0228(14) -0.0097(12) -0.0039(12) -0.0110(11)
C4 0.0277(16) 0.059(2) 0.051(2) -0.0027(15) 0.0026(15) -0.0269(17)
C5 0.0419(19) 0.055(2) 0.061(2) -0.0231(17) 0.0170(18) -0.0180(18)
C6 0.059(2) 0.0310(15) 0.0429(19) -0.0127(15) 0.0014(16) -0.0100(14)
C7 0.0367(17) 0.0435(16) 0.0318(17) -0.0035(13) -0.0081(13) -0.0201(13)
C8 0.0502(19) 0.0338(15) 0.0295(16) -0.0066(13) -0.0085(14) -0.0167(13)
C9 0.055(2) 0.0383(16) 0.0335(17) 0.0133(14) -0.0125(15) -0.0179(14)
C10 0.0408(17) 0.0400(15) 0.0273(16) -0.0021(13) -0.0062(13) -0.0176(13)
C11 0.0416(17) 0.0293(13) 0.0216(14) 0.0000(12) -0.0017(13) -0.0109(11)
C12 0.059(2) 0.0368(16) 0.0396(19) -0.0090(15) -0.0056(17) -0.0078(14)
C13 0.061(2) 0.054(2) 0.060(3) -0.0066(18) -0.024(2) -0.0078(18)
C14 0.046(2) 0.055(2) 0.048(2) -0.0149(16) -0.0135(16) -0.0155(17)
C15 0.066(2) 0.0443(17) 0.0352(18) -0.0050(16) 0.0027(17) -0.0239(15)
C16 0.0460(19) 0.0551(19) 0.0363(18) -0.0080(16) 0.0097(15) -0.0223(15)

loop_
_atom_type_symbol
_atom_type_description
_atom_type_scat_dispersion_real
_atom_type_scat_dispersion_imag
_atom_type_scat_source
C C 0.0033 0.0016 'International Tables Vol C Tables 4.2.6.8 and 6.1.1.4'
H H 0.0000 0.0000 'International Tables Vol C Tables 4.2.6.8 and 6.1.1.4'
N N 0.0061 0.0033 'International Tables Vol C Tables 4.2.6.8 and 6.1.1.4'
S S 0.1246 0.1234 'International Tables Vol C Tables 4.2.6.8 and 6.1.1.4'
Ni Ni 0.3393 1.1124 'International Tables Vol C Tables 4.2.6.8 and 6.1.1.4'

loop_
_geom_angle_atom_site_label_1
_geom_angle_atom_site_label_2
_geom_angle_atom_site_label_3
_geom_angle
_geom_angle_publ_flag
N2 Ni1 N1 80.11(10) yes
N2 Ni1 S5 171.07(7) yes
N1 Ni1 S5 93.09(8) yes
N2 Ni1 S4 92.66(7) yes
N1 Ni1 S4 172.73(7) yes
S5 Ni1 S4 94.03(4) yes
N3 Ni2 N4 79.65(10) yes
N3 Ni2 S10 169.31(8) yes
N4 Ni2 S10 92.47(7) yes
N3 Ni2 S9 94.03(8) yes
N4 Ni2 S9 173.05(7) yes
S10 Ni2 S9 94.16(4) yes
C1 S2 C2 97.49(13) ?
C1 S3 C3 97.58(14) ?
C2 S4 Ni1 101.62(10) ?
C3 S5 Ni1 101.56(10) ?
C9 S7 C10 97.60(15) ?
C9 S8 C11 97.75(15) ?
C10 S9 Ni2 101.29(10) ?
C11 S10 Ni2 101.32(10) ?
C8 N1 C4 113.0(2) ?
C8 N1 Ni1 106.37(17) ?
C4 N1 Ni1 108.62(17) ?
C8 N1 H1 109.9(19) ?
C4 N1 H1 107.3(19) ?
Ni1 N1 H1 111.8(18) ?
C7 N2 C6 112.8(2) ?
C7 N2 Ni1 107.25(16) ?
C6 N2 Ni1 107.91(19) ?
C7 N2 H2 109.3(19) ?
C6 N2 H2 103.9(18) ?
Ni1 N2 H2 115.9(19) ?
C16 N3 C12 113.1(3) ?
C16 N3 Ni2 107.10(17) ?
C12 N3 Ni2 107.68(18) ?
C16 N3 H3 111.0(19) ?
C12 N3 H3 102.6(19) ?
Ni2 N3 H3 115(2) ?
C15 N4 C14 113.7(2) ?
C15 N4 Ni2 104.89(18) ?
C14 N4 Ni2 110.85(18) ?
C15 N4 H4 104.1(18) ?
C14 N4 H4 109.5(19) ?
Ni2 N4 H4 113.7(19) ?
S1 C1 S3 123.74(19) ?
S1 C1 S2 123.16(17) ?
S3 C1 S2 113.10(15) ?
C3 C2 S4 121.2(2) ?
C3 C2 S2 115.6(2) ?
S4 C2 S2 122.94(17) ?
C2 C3 S3 116.2(2) ?
C2 C3 S5 121.5(2) ?
S3 C3 S5 122.10(16) ?
N1 C4 C5 111.8(3) ?
N1 C4 H4A 109.3 ?
C5 C4 H4A 109.3 ?
N1 C4 H4B 109.3 ?
C5 C4 H4B 109.3 ?
H4A C4 H4B 107.9 ?
C4 C5 C6 115.0(3) ?
C4 C5 H5A 108.5 ?
C6 C5 H5A 108.5 ?
C4 C5 H5B 108.5 ?
C6 C5 H5B 108.5 ?
H5A C5 H5B 107.5 ?
N2 C6 C5 111.3(2) ?
N2 C6 H6A 109.4 ?
C5 C6 H6A 109.4 ?
N2 C6 H6B 109.4 ?
C5 C6 H6B 109.4 ?
H6A C6 H6B 108.0 ?
N2 C7 C8 108.6(2) ?
N2 C7 H7A 110.0 ?
C8 C7 H7A 110.0 ?
N2 C7 H7B 110.0 ?
C8 C7 H7B 110.0 ?
H7A C7 H7B 108.3 ?
N1 C8 C7 108.8(2) ?
N1 C8 H8A 109.9 ?
C7 C8 H8A 109.9 ?
N1 C8 H8B 109.9 ?
C7 C8 H8B 109.9 ?
H8A C8 H8B 108.3 ?
S6 C9 S8 122.7(2) ?
S6 C9 S7 124.4(2) ?
S8 C9 S7 112.88(17) ?
C11 C10 S9 121.5(2) ?
C11 C10 S7 115.5(2) ?
S9 C10 S7 122.97(17) ?
C10 C11 S10 121.7(2) ?
C10 C11 S8 116.2(2) ?
S10 C11 S8 122.07(16) ?
N3 C12 C13 112.7(2) ?
N3 C12 H12A 109.1 ?
C13 C12 H12A 109.1 ?
N3 C12 H12B 109.1 ?
C13 C12 H12B 109.1 ?
H12A C12 H12B 107.8 ?
C14 C13 C12 118.0(3) ?
C14 C13 H13A 107.8 ?
C12 C13 H13A 107.8 ?
C14 C13 H13B 107.8 ?
C12 C13 H13B 107.8 ?
H13A C13 H13B 107.1 ?
C13 C14 N4 112.9(3) ?
C13 C14 H14A 109.0 ?
N4 C14 H14A 109.0 ?
C13 C14 H14B 109.0 ?
N4 C14 H14B 109.0 ?
H14A C14 H14B 107.8 ?
N4 C15 C16 109.1(2) ?
N4 C15 H15A 109.9 ?
C16 C15 H15A 109.9 ?
N4 C15 H15B 109.9 ?
C16 C15 H15B 109.9 ?
H15A C15 H15B 108.3 ?
N3 C16 C15 108.4(2) ?
N3 C16 H16A 110.0 ?
C15 C16 H16A 110.0 ?
N3 C16 H16B 110.0 ?
C15 C16 H16B 110.0 ?
H16A C16 H16B 108.4 ?

loop_
_geom_bond_atom_site_label_1
_geom_bond_atom_site_label_2
_geom_bond_distance
_geom_bond_publ_flag
Ni1 N2 1.925(2) yes
Ni1 N1 1.930(2) yes
Ni1 S5 2.1568(12) yes
Ni1 S4 2.1584(10) yes
Ni2 N3 1.933(2) yes
Ni2 N4 1.933(2) yes
Ni2 S10 2.1505(12) yes
Ni2 S9 2.1533(9) yes
S1 C1 1.665(3) ?
S2 C1 1.720(3) ?
S2 C2 1.741(3) ?
S3 C1 1.715(3) ?
S3 C3 1.733(3) ?
S4 C2 1.737(3) ?
S5 C3 1.736(3) ?
S6 C9 1.664(3) ?
S7 C9 1.719(3) ?
S7 C10 1.745(3) ?
S8 C9 1.706(3) ?
S8 C11 1.741(3) ?
S9 C10 1.736(3) ?
S10 C11 1.735(3) ?
N1 C8 1.477(4) ?
N1 C4 1.479(4) ?
N1 H1 0.879(16) ?
N2 C7 1.473(3) ?
N2 C6 1.486(4) ?
N2 H2 0.857(16) ?
N3 C16 1.478(3) ?
N3 C12 1.484(4) ?
N3 H3 0.874(17) ?
N4 C15 1.477(4) ?
N4 C14 1.482(4) ?
N4 H4 0.894(17) ?
C2 C3 1.348(4) ?
C4 C5 1.504(5) ?
C4 H4A 0.9700 ?
C4 H4B 0.9700 ?
C5 C6 1.514(4) ?
C5 H5A 0.9700 ?
C5 H5B 0.9700 ?
C6 H6A 0.9700 ?
C6 H6B 0.9700 ?
C7 C8 1.533(4) ?
C7 H7A 0.9700 ?
C7 H7B 0.9700 ?
C8 H8A 0.9700 ?
C8 H8B 0.9700 ?
C10 C11 1.333(4) ?
C12 C13 1.497(4) ?
C12 H12A 0.9700 ?
C12 H12B 0.9700 ?
C13 C14 1.482(4) ?
C13 H13A 0.9700 ?
C13 H13B 0.9700 ?
C14 H14A 0.9700 ?
C14 H14B 0.9700 ?
C15 C16 1.523(4) ?
C15 H15A 0.9700 ?
C15 H15B 0.9700 ?
C16 H16A 0.9700 ?
C16 H16B 0.9700 ?

loop_
_geom_hbond_atom_site_label_D
_geom_hbond_atom_site_label_H
_geom_hbond_atom_site_label_A
_geom_hbond_site_symmetry_A
_geom_hbond_distance_DH
_geom_hbond_distance_HA
_geom_hbond_distance_DA
_geom_hbond_angle_DHA
_geom_hbond_publ_flag
N1 H1 S10 . 0.88(2) 2.87(2) 3.527(3) 133(2) yes
N2 H2 S4 2_565 0.86(2) 2.752(19) 3.416(3) 136(2) yes
N3 H3 S1 2_556 0.87(3) 2.60(3) 3.401(3) 152(2) yes
N4 H4 S5 . 0.89(2) 2.49(2) 3.374(3) 173(2) yes
C7 H7B S9 2_555 0.97 2.83 3.646(3) 142 yes
C15 H15B S6 1_556 0.97 2.87 3.771(4) 155 yes
C16 H16B S6 2_555 0.97 2.81 3.669(4) 148 yes
